data_7246837
loop_
_publ_author_name
'Andrienko, Irina V.'
'Rakhmanova, Mariana I.'
'Samsonenko, Denis G.'
'Kovalenko, Ekaterina A.'

_publ_section_title
;
 Supramolecular lanthanide assemblies with cucurbit[6]uril: from synthesis
 and crystal structure to application
;
_journal_issue 23
_journal_name_full CrystEngComm
_journal_page_first 3460
_journal_page_last 3471
_journal_paper_doi 10.1039/D3CE00301A
_journal_volume 25
_journal_year 2023
_chemical_formula_sum 'C36 H69 N31 O49 Sm2'
_chemical_formula_weight 2020.92
_space_group_crystal_system monoclinic
_space_group_IT_number 14
_space_group_name_Hall '-P 2yn'
_space_group_name_H-M_alt 'P 1 21/n 1'
_atom_sites_solution_hydrogens mixed
_atom_sites_solution_primary dual
_atom_sites_solution_secondary difmap
_audit_creation_method SHELXL-2018/3
_audit_update_record
;
2023-03-09 deposited with the CCDC.	2023-05-25 downloaded from the CCDC.
;
_cell_angle_alpha 90
_cell_angle_beta 105.343(3)
_cell_angle_gamma 90
_cell_formula_units_Z 2
_cell_length_a 14.3566(4)
_cell_length_b 13.5936(4)
_cell_length_c 18.0138(5)
_cell_measurement_reflns_used 10065
_cell_measurement_temperature 130(2)
_cell_measurement_theta_max 29.13
_cell_measurement_theta_min 2.78
_cell_volume 3390.24(17)
_computing_cell_refinement 'CrysAlisPro 1.171.41.123a (Rigaku OD, 2022)'
_computing_data_collection 'CrysAlisPro 1.171.41.123a (Rigaku OD, 2022)'
_computing_data_reduction 'CrysAlisPro 1.171.41.123a (Rigaku OD, 2022)'
_computing_molecular_graphics 'ShelXle (H\"ubschle, 2011)'
_computing_publication_material 'CIFTAB (Sheldrick, 2015)'
_computing_structure_refinement 'SHELXL-2018 (Sheldrick, 2015)'
_computing_structure_solution 'SHELXT-2018 (Sheldrick, 2015)'
_diffrn_ambient_temperature 130(2)
_diffrn_detector 'CCD plate'
_diffrn_detector_area_resol_mean 10.6
_diffrn_detector_type AtlasS2
_diffrn_measured_fraction_theta_full 1.000
_diffrn_measured_fraction_theta_max 0.864
_diffrn_measurement_device 'four-circle diffractometer'
_diffrn_measurement_device_type 'New Xcalibur, AtlasS2'
_diffrn_measurement_method '\w scans'
_diffrn_radiation_monochromator graphite
_diffrn_radiation_probe x-ray
_diffrn_radiation_source 'fine-focus sealed tube'
_diffrn_radiation_type MoK\a
_diffrn_radiation_wavelength 0.71073
_diffrn_reflns_av_R_equivalents 0.0215
_diffrn_reflns_av_unetI/netI 0.0326
_diffrn_reflns_Laue_measured_fraction_full 1.000
_diffrn_reflns_Laue_measured_fraction_max 0.864
_diffrn_reflns_limit_h_max 19
_diffrn_reflns_limit_h_min -18
_diffrn_reflns_limit_k_max 18
_diffrn_reflns_limit_k_min -12
_diffrn_reflns_limit_l_max 22
_diffrn_reflns_limit_l_min -24
_diffrn_reflns_number 17023
_diffrn_reflns_point_group_measured_fraction_full 1.000
_diffrn_reflns_point_group_measured_fraction_max 0.864
_diffrn_reflns_theta_full 25.242
_diffrn_reflns_theta_max 29.316
_diffrn_reflns_theta_min 1.902
_diffrn_source 'sealed X-ray tube'
_exptl_absorpt_coefficient_mu 1.856
_exptl_absorpt_correction_T_max 1.00000
_exptl_absorpt_correction_T_min 0.96836
_exptl_absorpt_correction_type multi-scan
_exptl_absorpt_process_details
;
CrysAlisPro 1.171.41.123a (Rigaku Oxford Diffraction, 2022)
Empirical absorption correction using spherical harmonics,
implemented in SCALE3 ABSPACK scaling algorithm.
;
_exptl_crystal_colour colorless
_exptl_crystal_density_diffrn 1.980
_exptl_crystal_description block
_exptl_crystal_F_000 2036
_exptl_crystal_size_max 0.61
_exptl_crystal_size_mid 0.28
_exptl_crystal_size_min 0.19
_refine_diff_density_max 0.688
_refine_diff_density_min -0.602
_refine_diff_density_rms 0.086
_refine_ls_extinction_method none
_refine_ls_goodness_of_fit_ref 1.051
_refine_ls_hydrogen_treatment mixed
_refine_ls_matrix_type full
_refine_ls_number_parameters 650
_refine_ls_number_reflns 8021
_refine_ls_number_restraints 170
_refine_ls_restrained_S_all 1.052
_refine_ls_R_factor_all 0.0300
_refine_ls_R_factor_gt 0.0247
_refine_ls_shift/su_max 0.003
_refine_ls_shift/su_mean 0.000
_refine_ls_structure_factor_coef Fsqd
_refine_ls_weighting_details 'w=1/[\s^2^(Fo^2^)+(0.0239P)^2^+2.3855P] where P=(Fo^2^+2Fc^2^)/3'
_refine_ls_weighting_scheme calc
_refine_ls_wR_factor_gt 0.0569
_refine_ls_wR_factor_ref 0.0591
_reflns_Friedel_coverage 0.000
_reflns_number_gt 7146
_reflns_number_total 8021
_reflns_threshold_expression 'I > 2\s(I)'
_cod_data_source_file d3ce00301a2.cif
_cod_data_source_block km777-4
_cod_depositor_comments 'Adding full bibliography for 7246836--7246844.cif.'
_cod_original_sg_symbol_H-M 'P 21/n'
_cod_database_code 7246837
_shelx_shelxl_version_number 2018/3
_shelx_space_group_comment
;
The symmetry employed for this shelxl refinement is uniquely defined
by the following loop, which should always be used as a source of
symmetry information in preference to the above space-group names.
They are only intended as comments.
;
_shelx_estimated_absorpt_t_min 0.397
_shelx_estimated_absorpt_t_max 0.719

loop_
_space_group_symop_operation_xyz
'x, y, z'
'-x+1/2, y+1/2, -z+1/2'
'-x, -y, -z'
'x-1/2, -y-1/2, z-1/2'

loop_
_atom_site_label
_atom_site_type_symbol
_atom_site_fract_x
_atom_site_fract_y
_atom_site_fract_z
_atom_site_U_iso_or_equiv
_atom_site_adp_type
_atom_site_occupancy
_atom_site_site_symmetry_order
_atom_site_calc_flag
_atom_site_refinement_flags_posn
_atom_site_refinement_flags_adp
_atom_site_refinement_flags_occupancy
_atom_site_disorder_assembly
_atom_site_disorder_group
Sm1 Sm 0.58238(2) 0.46643(2) 0.21995(2) 0.01144(4) Uani 1 1 d . . . . .
O1M O 0.50696(12) 0.39018(13) 0.30911(10) 0.0220(4) Uani 1 1 d D . . . .
H11M H 0.5351(18) 0.3439(16) 0.3373(15) 0.042(10) Uiso 1 1 d D . . . .
H12M H 0.4474(8) 0.377(2) 0.2927(18) 0.060(12) Uiso 1 1 d D . . . .
O2M O 0.66350(13) 0.30154(13) 0.23169(10) 0.0201(4) Uani 1 1 d D . . . .
H21M H 0.7237(8) 0.298(2) 0.2528(19) 0.060(12) Uiso 1 1 d D . . . .
H22M H 0.6359(18) 0.2511(16) 0.2437(18) 0.047(10) Uiso 1 1 d D . . . .
O3M O 0.74383(12) 0.49576(14) 0.20677(10) 0.0195(4) Uani 1 1 d D . . . .
H31M H 0.753(2) 0.513(2) 0.1643(12) 0.059(12) Uiso 1 1 d D . . . .
H32M H 0.785(2) 0.452(2) 0.2273(18) 0.078(15) Uiso 1 1 d D . . . .
O4M O 0.57987(15) 0.60194(13) 0.13112(10) 0.0260(4) Uani 1 1 d D . . . .
H41M H 0.593(2) 0.589(2) 0.0893(11) 0.044(10) Uiso 1 1 d D . . . .
H42M H 0.573(3) 0.6633(9) 0.1347(17) 0.055(11) Uiso 1 1 d D . . . .
O5M O 0.41443(12) 0.52006(13) 0.18432(10) 0.0205(4) Uani 1 1 d D . . . .
H51M H 0.3892(19) 0.554(2) 0.2135(13) 0.046(10) Uiso 1 1 d D . . . .
H52M H 0.3732(16) 0.512(2) 0.1414(9) 0.037(9) Uiso 1 1 d D . . . .
O11 O 0.57664(11) 0.61460(11) 0.28937(9) 0.0157(3) Uani 1 1 d . . . . .
O12 O 0.65761(12) 0.79727(13) 0.60924(9) 0.0211(4) Uani 1 1 d . . . . .
C11 C 0.60353(16) 0.68099(16) 0.33723(12) 0.0134(4) Uani 1 1 d . . . . .
C12 C 0.65416(17) 0.79360(16) 0.54070(13) 0.0164(5) Uani 1 1 d . . . . .
C13 C 0.60058(17) 0.82261(17) 0.40850(13) 0.0150(5) Uani 1 1 d . . . . .
H13 H 0.595965 0.888219 0.382663 0.018 Uiso 1 1 calc R U . . .
C14 C 0.70490(17) 0.78154(17) 0.42841(13) 0.0148(5) Uani 1 1 d . . . . .
H14 H 0.752003 0.831605 0.419805 0.018 Uiso 1 1 calc R U . . .
N11 N 0.54468(13) 0.74772(14) 0.35738(11) 0.0138(4) Uani 1 1 d . . . . .
N12 N 0.69661(13) 0.69923(14) 0.37653(11) 0.0139(4) Uani 1 1 d . . . . .
N13 N 0.72328(14) 0.75534(15) 0.50953(11) 0.0174(4) Uani 1 1 d . . . . .
N14 N 0.58090(14) 0.82932(14) 0.48258(11) 0.0158(4) Uani 1 1 d . . . . .
C15 C 0.77642(16) 0.63830(17) 0.37063(13) 0.0148(5) Uani 1 1 d . . . . .
H15A H 0.835078 0.679596 0.378865 0.018 Uiso 1 1 calc R U . . .
H15B H 0.762505 0.610897 0.317911 0.018 Uiso 1 1 calc R U . . .
C16 C 0.81621(17) 0.72251(17) 0.55716(13) 0.0185(5) Uani 1 1 d . . . . .
H16A H 0.824024 0.745697 0.610557 0.022 Uiso 1 1 calc R U . . .
H16B H 0.868195 0.752556 0.537960 0.022 Uiso 1 1 calc R U . . .
O21 O 0.70041(11) 0.44306(12) 0.34709(9) 0.0156(3) Uani 1 1 d . . . . .
O22 O 0.81452(12) 0.58487(13) 0.68087(9) 0.0205(4) Uani 1 1 d . . . . .
C21 C 0.75743(16) 0.46764(16) 0.40824(13) 0.0137(4) Uani 1 1 d . . . . .
C22 C 0.82703(16) 0.55779(18) 0.61930(13) 0.0165(5) Uani 1 1 d . . . . .
C23 C 0.86218(16) 0.56372(18) 0.50061(13) 0.0159(5) Uani 1 1 d . . . . .
H23 H 0.926807 0.588764 0.498202 0.019 Uiso 1 1 calc R U . . .
C24 C 0.86784(17) 0.45580(17) 0.52897(13) 0.0157(5) Uani 1 1 d . . . . .
H24 H 0.933361 0.427001 0.534222 0.019 Uiso 1 1 calc R U . . .
N21 N 0.79545(14) 0.55847(14) 0.42519(11) 0.0146(4) Uani 1 1 d . . . . .
N22 N 0.79439(14) 0.40675(14) 0.46869(11) 0.0154(4) Uani 1 1 d . . . . .
N23 N 0.84628(14) 0.46349(14) 0.60209(11) 0.0157(4) Uani 1 1 d . . . . .
N24 N 0.82662(14) 0.61604(14) 0.55760(11) 0.0169(4) Uani 1 1 d . . . . .
C25 C 0.78233(17) 0.30080(17) 0.46285(13) 0.0154(5) Uani 1 1 d . . . . .
H25A H 0.757714 0.282703 0.407896 0.019 Uiso 1 1 calc R U . . .
H25B H 0.846218 0.269183 0.482662 0.019 Uiso 1 1 calc R U . . .
C26 C 0.84885(17) 0.38131(18) 0.65313(13) 0.0184(5) Uani 1 1 d . . . . .
H26A H 0.862299 0.405776 0.706684 0.022 Uiso 1 1 calc R U . . .
H26B H 0.902288 0.336834 0.650011 0.022 Uiso 1 1 calc R U . . .
O31 O 0.58721(12) 0.23358(12) 0.40021(9) 0.0174(3) Uani 1 1 d . . . . .
O32 O 0.69102(12) 0.39567(13) 0.72476(9) 0.0205(4) Uani 1 1 d . . . . .
C31 C 0.62722(16) 0.22923(16) 0.46922(13) 0.0144(4) Uani 1 1 d . . . . .
C32 C 0.69179(16) 0.33352(17) 0.67563(13) 0.0152(5) Uani 1 1 d . . . . .
C33 C 0.74653(16) 0.24075(17) 0.58636(12) 0.0146(5) Uani 1 1 d . . . . .
H33 H 0.803856 0.196046 0.600100 0.017 Uiso 1 1 calc R U . . .
C34 C 0.65512(16) 0.19165(17) 0.59996(13) 0.0157(5) Uani 1 1 d . . . . .
H34 H 0.669108 0.124352 0.622581 0.019 Uiso 1 1 calc R U . . .
N31 N 0.71721(14) 0.26284(15) 0.50459(11) 0.0160(4) Uani 1 1 d . . . . .
N32 N 0.58897(14) 0.18874(14) 0.52398(11) 0.0150(4) Uani 1 1 d . . . . .
N33 N 0.62677(14) 0.25894(14) 0.65256(11) 0.0156(4) Uani 1 1 d . . . . .
N34 N 0.75954(14) 0.32644(14) 0.63498(11) 0.0155(4) Uani 1 1 d . . . . .
C35 C 0.50507(17) 0.12589(16) 0.50536(13) 0.0174(5) Uani 1 1 d . . . . .
H35A H 0.519628 0.065554 0.537105 0.021 Uiso 1 1 calc R U . . .
H35B H 0.491994 0.105918 0.450712 0.021 Uiso 1 1 calc R U . . .
C36 C 0.55281(16) 0.23550(18) 0.69006(13) 0.0165(5) Uani 1 1 d . . . . .
H36A H 0.563135 0.275650 0.737397 0.020 Uiso 1 1 calc R U . . .
H36B H 0.559268 0.165485 0.705708 0.020 Uiso 1 1 calc R U . . .
N1 N 0.52416(14) 0.33086(14) 0.08979(11) 0.0175(4) Uani 1 1 d . . . . .
O11N O 0.48049(11) 0.33275(12) 0.14227(9) 0.0180(3) Uani 1 1 d . . . . .
O12N O 0.58227(12) 0.40027(13) 0.08883(9) 0.0198(4) Uani 1 1 d . . . . .
O13N O 0.51189(12) 0.26345(13) 0.04273(10) 0.0263(4) Uani 1 1 d . . . . .
N2 N 0.92451(14) 0.37143(15) 0.33066(11) 0.0178(4) Uani 1 1 d . . . . .
O21N O 0.86804(12) 0.34537(13) 0.26695(10) 0.0244(4) Uani 1 1 d . . . . .
O22N O 0.94273(14) 0.45984(13) 0.34419(12) 0.0290(4) Uani 1 1 d . . . . .
O23N O 0.96071(14) 0.30818(13) 0.37954(11) 0.0313(5) Uani 1 1 d . . . . .
N3 N 0.72360(15) 0.53088(14) 0.00664(11) 0.0167(4) Uani 1 1 d . . . . .
O31N O 0.64451(12) 0.57271(13) 0.00122(10) 0.0229(4) Uani 1 1 d . . . . .
O32N O 0.78611(13) 0.52662(13) 0.07010(10) 0.0232(4) Uani 1 1 d . . . . .
O33N O 0.74206(14) 0.49575(16) -0.05173(11) 0.0324(5) Uani 1 1 d . . . . .
N4 N 0.4688(9) 0.5194(8) 0.4645(6) 0.076(3) Uani 0.25 1 d D U P A -1
O41N O 0.5342(9) 0.5183(8) 0.4301(7) 0.059(3) Uani 0.25 1 d D U P A -1
O42N O 0.4714(11) 0.5801(8) 0.5155(7) 0.075(3) Uani 0.25 1 d D U P A -1
O43N O 0.4050(9) 0.4551(10) 0.4483(7) 0.079(3) Uani 0.25 1 d D U P A -1
N5 N 0.4508(9) 0.4937(7) 0.4687(6) 0.071(3) Uani 0.25 1 d D U P B -2
O51N O 0.4477(13) 0.4019(7) 0.4707(7) 0.077(3) Uani 0.25 1 d D U P B -2
O52N O 0.4878(11) 0.5321(8) 0.4203(8) 0.068(3) Uani 0.25 1 d D U P B -2
O53N O 0.4219(12) 0.5429(8) 0.5146(8) 0.078(3) Uani 0.25 1 d D U P B -2
O1W O 0.57191(15) 0.13841(14) 0.25750(11) 0.0285(4) Uani 1 1 d D . . . .
H11W H 0.577(3) 0.0789(12) 0.2414(18) 0.069(13) Uiso 1 1 d D . . . .
H12W H 0.565(3) 0.132(3) 0.3037(11) 0.083(15) Uiso 1 1 d D . . . .
O2W O 0.32856(13) 0.32625(14) 0.26731(10) 0.0235(4) Uani 1 1 d D . . . .
H21W H 0.2895(19) 0.3702(16) 0.2762(17) 0.047(10) Uiso 1 1 d D . . . .
H22W H 0.333(2) 0.2806(15) 0.3013(14) 0.043(10) Uiso 1 1 d D . . . .
O3W O 0.39388(17) 0.01730(15) 0.33139(11) 0.0360(5) Uani 1 1 d D . . . .
H31W H 0.357(2) -0.005(3) 0.2895(14) 0.071(13) Uiso 1 1 d D . . . .
H32W H 0.366(2) 0.0670(19) 0.3457(19) 0.069(14) Uiso 1 1 d D . . . .

loop_
_atom_site_aniso_label
_atom_site_aniso_U_11
_atom_site_aniso_U_22
_atom_site_aniso_U_33
_atom_site_aniso_U_23
_atom_site_aniso_U_13
_atom_site_aniso_U_12
Sm1 0.01116(6) 0.01314(6) 0.00967(6) -0.00153(4) 0.00213(4) -0.00025(4)
O1M 0.0131(8) 0.0261(9) 0.0250(9) 0.0096(8) 0.0016(7) 0.0011(8)
O2M 0.0180(9) 0.0191(9) 0.0208(9) -0.0027(7) 0.0008(7) 0.0010(8)
O3M 0.0166(9) 0.0256(9) 0.0160(9) 0.0034(8) 0.0039(7) -0.0013(8)
O4M 0.0430(11) 0.0193(9) 0.0206(9) 0.0046(8) 0.0168(9) 0.0087(9)
O5M 0.0147(8) 0.0289(10) 0.0156(8) -0.0062(8) 0.0002(7) 0.0057(8)
O11 0.0153(8) 0.0160(8) 0.0146(8) -0.0046(7) 0.0015(6) -0.0013(7)
O12 0.0268(9) 0.0249(9) 0.0121(8) -0.0028(7) 0.0061(7) -0.0023(8)
C11 0.0155(11) 0.0133(10) 0.0118(10) 0.0028(9) 0.0045(9) -0.0023(9)
C12 0.0188(11) 0.0117(10) 0.0187(11) -0.0032(9) 0.0051(9) -0.0063(9)
C13 0.0195(11) 0.0133(10) 0.0130(10) -0.0019(9) 0.0055(9) -0.0040(9)
C14 0.0179(11) 0.0131(10) 0.0138(10) -0.0019(9) 0.0049(9) -0.0041(9)
N11 0.0150(9) 0.0134(9) 0.0124(9) -0.0016(8) 0.0026(7) -0.0023(8)
N12 0.0143(9) 0.0136(9) 0.0135(9) -0.0041(8) 0.0031(7) -0.0027(8)
N13 0.0179(10) 0.0221(10) 0.0112(9) -0.0041(8) 0.0018(8) -0.0020(9)
N14 0.0178(10) 0.0168(9) 0.0136(9) -0.0035(8) 0.0053(8) -0.0031(8)
C15 0.0140(11) 0.0180(11) 0.0129(10) -0.0011(9) 0.0046(9) -0.0023(9)
C16 0.0186(12) 0.0196(12) 0.0152(11) -0.0039(10) 0.0009(9) -0.0041(10)
O21 0.0151(8) 0.0185(8) 0.0118(7) -0.0021(7) 0.0012(6) -0.0011(7)
O22 0.0216(9) 0.0251(9) 0.0153(8) -0.0054(7) 0.0056(7) -0.0021(8)
C21 0.0097(10) 0.0187(11) 0.0134(10) -0.0029(9) 0.0044(8) -0.0013(9)
C22 0.0089(10) 0.0239(12) 0.0150(11) -0.0030(10) 0.0003(9) -0.0041(10)
C23 0.0096(10) 0.0226(12) 0.0147(11) -0.0035(10) 0.0018(9) -0.0035(10)
C24 0.0106(10) 0.0214(12) 0.0139(11) -0.0022(9) 0.0009(9) -0.0016(9)
N21 0.0134(9) 0.0160(9) 0.0134(9) -0.0021(8) 0.0018(7) -0.0024(8)
N22 0.0145(9) 0.0152(9) 0.0138(9) -0.0023(8) -0.0013(8) 0.0013(8)
N23 0.0154(10) 0.0191(10) 0.0127(9) -0.0029(8) 0.0037(8) -0.0027(8)
N24 0.0177(10) 0.0188(10) 0.0141(9) -0.0051(8) 0.0043(8) -0.0022(8)
C25 0.0153(11) 0.0163(11) 0.0150(11) -0.0009(9) 0.0046(9) 0.0018(9)
C26 0.0153(11) 0.0248(13) 0.0125(10) 0.0001(10) -0.0007(9) 0.0019(10)
O31 0.0184(8) 0.0193(8) 0.0132(8) 0.0009(7) 0.0022(6) 0.0015(7)
O32 0.0205(9) 0.0241(9) 0.0171(8) -0.0063(7) 0.0050(7) 0.0002(8)
C31 0.0152(11) 0.0121(10) 0.0163(11) -0.0008(9) 0.0046(9) 0.0033(9)
C32 0.0138(11) 0.0182(11) 0.0115(10) 0.0027(9) -0.0004(9) 0.0053(10)
C33 0.0159(11) 0.0146(11) 0.0123(10) -0.0002(9) 0.0020(9) 0.0032(9)
C34 0.0185(11) 0.0150(11) 0.0134(10) 0.0008(9) 0.0038(9) 0.0045(10)
N31 0.0151(9) 0.0223(10) 0.0113(9) 0.0019(8) 0.0047(8) 0.0028(8)
N32 0.0181(10) 0.0142(9) 0.0118(9) -0.0002(8) 0.0022(8) -0.0010(8)
N33 0.0149(9) 0.0179(10) 0.0142(9) -0.0038(8) 0.0041(8) 0.0009(8)
N34 0.0173(10) 0.0159(9) 0.0139(9) -0.0007(8) 0.0054(8) 0.0009(8)
C35 0.0229(12) 0.0135(10) 0.0159(11) -0.0029(9) 0.0056(10) -0.0004(10)
C36 0.0175(11) 0.0195(12) 0.0116(10) 0.0011(9) 0.0023(9) 0.0038(10)
N1 0.0128(9) 0.0177(10) 0.0188(10) -0.0026(8) -0.0012(8) 0.0043(8)
O11N 0.0137(8) 0.0201(8) 0.0196(8) -0.0023(7) 0.0034(7) -0.0021(7)
O12N 0.0196(8) 0.0219(9) 0.0178(8) -0.0029(7) 0.0046(7) -0.0055(7)
O13N 0.0214(9) 0.0256(9) 0.0278(10) -0.0162(8) -0.0006(8) 0.0024(8)
N2 0.0113(9) 0.0233(11) 0.0179(10) -0.0002(9) 0.0023(8) 0.0003(8)
O21N 0.0209(9) 0.0295(10) 0.0180(8) -0.0050(8) -0.0031(7) 0.0050(8)
O22N 0.0276(10) 0.0194(9) 0.0359(11) -0.0014(8) 0.0011(9) -0.0043(8)
O23N 0.0301(10) 0.0253(10) 0.0293(10) 0.0097(8) -0.0080(8) -0.0046(9)
N3 0.0194(10) 0.0151(10) 0.0154(9) 0.0017(8) 0.0045(8) -0.0007(8)
O31N 0.0215(9) 0.0277(9) 0.0205(9) 0.0045(8) 0.0072(7) 0.0086(8)
O32N 0.0218(9) 0.0317(10) 0.0142(8) 0.0035(7) 0.0016(7) 0.0021(8)
O33N 0.0305(11) 0.0471(12) 0.0192(9) -0.0092(9) 0.0059(8) 0.0136(10)
N4 0.124(7) 0.053(5) 0.061(4) -0.003(4) 0.045(5) 0.021(5)
O41N 0.112(7) 0.034(4) 0.053(5) -0.003(4) 0.061(5) -0.002(5)
O42N 0.121(7) 0.057(5) 0.059(4) -0.004(4) 0.045(6) 0.029(5)
O43N 0.112(7) 0.072(5) 0.071(5) -0.001(4) 0.053(5) 0.012(5)
N5 0.114(7) 0.051(5) 0.062(4) -0.005(4) 0.049(5) 0.008(5)
O51N 0.129(7) 0.050(5) 0.069(5) 0.000(5) 0.058(5) -0.005(5)
O52N 0.121(7) 0.048(4) 0.050(4) 0.000(4) 0.051(5) 0.021(5)
O53N 0.115(7) 0.069(6) 0.064(5) -0.009(5) 0.047(5) 0.024(5)
O1W 0.0320(11) 0.0268(10) 0.0287(11) -0.0013(9) 0.0118(9) 0.0010(9)
O2W 0.0225(9) 0.0302(10) 0.0189(9) -0.0007(8) 0.0075(7) -0.0017(9)
O3W 0.0591(15) 0.0271(11) 0.0179(10) 0.0002(8) 0.0035(10) 0.0020(11)

loop_
_atom_type_symbol
_atom_type_description
_atom_type_scat_dispersion_real
_atom_type_scat_dispersion_imag
_atom_type_scat_source
C C 0.0033 0.0016 'International Tables Vol C Tables 4.2.6.8 and 6.1.1.4'
H H 0.0000 0.0000 'International Tables Vol C Tables 4.2.6.8 and 6.1.1.4'
N N 0.0061 0.0033 'International Tables Vol C Tables 4.2.6.8 and 6.1.1.4'
O O 0.0106 0.0060 'International Tables Vol C Tables 4.2.6.8 and 6.1.1.4'
Sm Sm -0.1638 3.4418 'International Tables Vol C Tables 4.2.6.8 and 6.1.1.4'

loop_
_geom_angle_atom_site_label_1
_geom_angle_atom_site_label_2
_geom_angle_atom_site_label_3
_geom_angle
_geom_angle_site_symmetry_1
_geom_angle_site_symmetry_3
_geom_angle_publ_flag
O1M Sm1 O2M 80.74(6) . . ?
O1M Sm1 O3M 138.56(6) . . ?
O1M Sm1 O4M 146.82(6) . . ?
O1M Sm1 O5M 73.44(6) . . ?
O1M Sm1 O21 69.25(6) . . ?
O1M Sm1 N1 100.41(6) . . ?
O1M Sm1 O11N 76.16(6) . . ?
O1M Sm1 O12N 125.71(6) . . ?
O2M Sm1 N1 62.13(5) . . ?
O2M Sm1 O11N 65.78(5) . . ?
O2M Sm1 O12N 69.29(6) . . ?
O3M Sm1 O2M 73.78(6) . . ?
O3M Sm1 O4M 70.09(6) . . ?
O3M Sm1 O5M 146.09(6) . . ?
O3M Sm1 O21 71.01(6) . . ?
O3M Sm1 N1 95.91(6) . . ?
O3M Sm1 O11N 119.67(6) . . ?
O3M Sm1 O12N 74.41(6) . . ?
O4M Sm1 O2M 131.09(6) . . ?
O4M Sm1 O5M 76.05(7) . . ?
O4M Sm1 O21 126.24(6) . . ?
O4M Sm1 N1 89.91(6) . . ?
O4M Sm1 O11N 106.02(6) . . ?
O4M Sm1 O12N 70.04(6) . . ?
O5M Sm1 O2M 133.97(6) . . ?
O5M Sm1 O21 131.87(6) . . ?
O5M Sm1 N1 85.66(6) . . ?
O5M Sm1 O11N 71.34(6) . . ?
O5M Sm1 O12N 95.99(6) . . ?
O11 Sm1 O1M 85.95(6) . . ?
O11 Sm1 O2M 142.22(5) . . ?
O11 Sm1 O3M 94.54(6) . . ?
O11 Sm1 O4M 73.07(6) . . ?
O11 Sm1 O5M 73.52(6) . . ?
O11 Sm1 O21 74.58(5) . . ?
O11 Sm1 N1 155.60(5) . . ?
O11 Sm1 O11N 143.82(5) . . ?
O11 Sm1 O12N 143.08(5) . . ?
O21 Sm1 O2M 67.64(5) . . ?
O21 Sm1 N1 129.75(5) . . ?
O21 Sm1 O11N 125.15(5) . . ?
O21 Sm1 O12N 130.41(5) . . ?
O11N Sm1 N1 25.49(5) . . ?
O11N Sm1 O12N 50.65(5) . . ?
O12N Sm1 N1 25.46(5) . . ?
Sm1 O1M H11M 120(2) . . ?
Sm1 O1M H12M 117(2) . . ?
H11M O1M H12M 109.5(16) . . ?
Sm1 O2M H21M 119(2) . . ?
Sm1 O2M H22M 120(2) . . ?
H21M O2M H22M 109.1(16) . . ?
Sm1 O3M H31M 121(2) . . ?
Sm1 O3M H32M 114(3) . . ?
H31M O3M H32M 109.6(17) . . ?
Sm1 O4M H41M 117.8(19) . . ?
Sm1 O4M H42M 133(2) . . ?
H41M O4M H42M 109.2(16) . . ?
Sm1 O5M H51M 123.6(19) . . ?
Sm1 O5M H52M 127.2(18) . . ?
H51M O5M H52M 109.1(16) . . ?
C11 O11 Sm1 159.10(15) . . ?
O11 C11 N11 125.0(2) . . ?
O11 C11 N12 125.3(2) . . ?
N11 C11 N12 109.60(19) . . ?
O12 C12 N13 126.2(2) . . ?
O12 C12 N14 125.3(2) . . ?
N14 C12 N13 108.5(2) . . ?
C14 C13 H13 111.7 . . ?
N11 C13 H13 111.7 . . ?
N11 C13 C14 103.34(18) . . ?
N14 C13 H13 111.7 . . ?
N14 C13 C14 102.91(18) . . ?
N14 C13 N11 114.75(19) . . ?
C13 C14 H14 111.8 . . ?
N12 C14 C13 102.75(18) . . ?
N12 C14 H14 111.8 . . ?
N12 C14 N13 114.94(19) . . ?
N13 C14 C13 103.15(18) . . ?
N13 C14 H14 111.8 . . ?
C11 N11 C13 110.99(18) . . ?
C11 N11 C36 121.36(19) . 3_666 ?
C36 N11 C13 122.98(19) 3_666 . ?
C11 N12 C14 112.34(19) . . ?
C11 N12 C15 123.25(19) . . ?
C15 N12 C14 124.27(19) . . ?
C12 N13 C14 111.12(19) . . ?
C12 N13 C16 121.86(19) . . ?
C16 N13 C14 124.14(19) . . ?
C12 N14 C13 112.91(19) . . ?
C12 N14 C35 123.5(2) . 3_666 ?
C13 N14 C35 123.52(19) . 3_666 ?
N12 C15 H15A 108.9 . . ?
N12 C15 H15B 108.9 . . ?
N12 C15 N21 113.18(18) . . ?
H15A C15 H15B 107.8 . . ?
N21 C15 H15A 108.9 . . ?
N21 C15 H15B 108.9 . . ?
N13 C16 H16A 109.1 . . ?
N13 C16 H16B 109.1 . . ?
N13 C16 N24 112.70(19) . . ?
H16A C16 H16B 107.8 . . ?
N24 C16 H16A 109.1 . . ?
N24 C16 H16B 109.1 . . ?
C21 O21 Sm1 156.91(15) . . ?
O21 C21 N21 125.6(2) . . ?
O21 C21 N22 125.3(2) . . ?
N21 C21 N22 109.07(19) . . ?
O22 C22 N23 125.1(2) . . ?
O22 C22 N24 126.4(2) . . ?
N24 C22 N23 108.5(2) . . ?
C24 C23 H23 111.6 . . ?
N21 C23 H23 111.6 . . ?
N21 C23 C24 103.17(18) . . ?
N21 C23 N24 114.91(19) . . ?
N24 C23 H23 111.6 . . ?
N24 C23 C24 103.24(18) . . ?
C23 C24 H24 111.6 . . ?
N22 C24 C23 102.88(18) . . ?
N22 C24 H24 111.6 . . ?
N23 C24 C23 103.22(18) . . ?
N23 C24 H24 111.6 . . ?
N23 C24 N22 115.31(19) . . ?
C15 N21 C23 124.34(19) . . ?
C21 N21 C15 122.79(19) . . ?
C21 N21 C23 112.69(19) . . ?
C21 N22 C24 111.72(18) . . ?
C21 N22 C25 122.18(18) . . ?
C25 N22 C24 123.80(18) . . ?
C22 N23 C24 112.53(19) . . ?
C22 N23 C26 123.8(2) . . ?
C24 N23 C26 123.64(19) . . ?
C22 N24 C16 124.1(2) . . ?
C22 N24 C23 111.48(19) . . ?
C23 N24 C16 122.7(2) . . ?
N22 C25 H25A 108.9 . . ?
N22 C25 H25B 108.9 . . ?
H25A C25 H25B 107.7 . . ?
N31 C25 N22 113.50(19) . . ?
N31 C25 H25A 108.9 . . ?
N31 C25 H25B 108.9 . . ?
N23 C26 H26A 109.1 . . ?
N23 C26 H26B 109.1 . . ?
N23 C26 N34 112.62(18) . . ?
H26A C26 H26B 107.8 . . ?
N34 C26 H26A 109.1 . . ?
N34 C26 H26B 109.1 . . ?
O31 C31 N31 126.3(2) . . ?
O31 C31 N32 125.6(2) . . ?
N31 C31 N32 108.11(19) . . ?
O32 C32 N33 126.5(2) . . ?
O32 C32 N34 125.4(2) . . ?
N33 C32 N34 108.10(19) . . ?
C34 C33 H33 112.0 . . ?
N31 C33 H33 112.0 . . ?
N31 C33 C34 102.67(18) . . ?
N34 C33 H33 112.0 . . ?
N34 C33 C34 103.38(18) . . ?
N34 C33 N31 113.94(19) . . ?
C33 C34 H34 111.8 . . ?
N32 C34 C33 103.53(18) . . ?
N32 C34 H34 111.8 . . ?
N32 C34 N33 114.09(18) . . ?
N33 C34 C33 103.16(18) . . ?
N33 C34 H34 111.8 . . ?
C25 N31 C33 123.31(19) . . ?
C31 N31 C25 122.89(19) . . ?
C31 N31 C33 112.97(19) . . ?
C31 N32 C34 112.59(18) . . ?
C31 N32 C35 122.79(19) . . ?
C35 N32 C34 122.39(19) . . ?
C32 N33 C34 112.29(19) . . ?
C32 N33 C36 123.50(19) . . ?
C36 N33 C34 122.49(19) . . ?
C32 N34 C26 123.88(19) . . ?
C32 N34 C33 112.75(19) . . ?
C33 N34 C26 121.34(19) . . ?
N14 C35 H35A 108.7 3_666 . ?
N14 C35 H35B 108.7 3_666 . ?
N32 C35 N14 114.20(18) . 3_666 ?
N32 C35 H35A 108.7 . . ?
N32 C35 H35B 108.7 . . ?
H35A C35 H35B 107.6 . . ?
N11 C36 H36A 108.8 3_666 . ?
N11 C36 H36B 108.8 3_666 . ?
N33 C36 N11 113.93(18) . 3_666 ?
N33 C36 H36A 108.8 . . ?
N33 C36 H36B 108.8 . . ?
H36A C36 H36B 107.7 . . ?
O11N N1 Sm1 58.75(11) . . ?
O12N N1 Sm1 59.36(11) . . ?
O12N N1 O11N 117.05(18) . . ?
O13N N1 Sm1 168.85(15) . . ?
O13N N1 O11N 121.4(2) . . ?
O13N N1 O12N 121.5(2) . . ?
N1 O11N Sm1 95.76(12) . . ?
N1 O12N Sm1 95.18(12) . . ?
O22N N2 O21N 120.0(2) . . ?
O22N N2 O23N 120.3(2) . . ?
O23N N2 O21N 119.7(2) . . ?
O31N N3 O32N 120.6(2) . . ?
O33N N3 O31N 120.0(2) . . ?
O33N N3 O32N 119.4(2) . . ?
O42N N4 O41N 119.9(7) . . ?
O42N N4 O43N 121.5(7) . . ?
O43N N4 O41N 118.6(7) . . ?
O51N N5 O52N 117.5(7) . . ?
O53N N5 O51N 120.5(7) . . ?
O53N N5 O52N 121.9(7) . . ?
H11W O1W H12W 105.8(15) . . ?
H21W O2W H22W 107.0(15) . . ?
H31W O3W H32W 108.4(16) . . ?

loop_
_geom_bond_atom_site_label_1
_geom_bond_atom_site_label_2
_geom_bond_distance
_geom_bond_site_symmetry_2
_geom_bond_publ_flag
Sm1 O1M 2.3972(17) . yes
Sm1 O2M 2.5089(17) . yes
Sm1 O3M 2.4246(17) . yes
Sm1 O4M 2.4340(17) . yes
Sm1 O5M 2.4369(17) . yes
Sm1 O11 2.3837(15) . yes
Sm1 O21 2.4827(15) . yes
Sm1 N1 2.9250(19) . ?
Sm1 O11N 2.5133(16) . yes
Sm1 O12N 2.5269(16) . yes
O1M H11M 0.842(10) . ?
O1M H12M 0.846(10) . ?
O2M H21M 0.848(10) . ?
O2M H22M 0.848(10) . ?
O3M H31M 0.845(10) . ?
O3M H32M 0.847(10) . ?
O4M H41M 0.843(10) . ?
O4M H42M 0.846(10) . ?
O5M H51M 0.846(10) . ?
O5M H52M 0.848(10) . ?
O11 C11 1.237(3) . ?
O12 C12 1.224(3) . ?
C11 N11 1.353(3) . ?
C11 N12 1.359(3) . ?
C12 N13 1.366(3) . ?
C12 N14 1.362(3) . ?
C13 H13 1.0000 . ?
C13 C14 1.549(3) . ?
C13 N11 1.462(3) . ?
C13 N14 1.438(3) . ?
C14 H14 1.0000 . ?
C14 N12 1.442(3) . ?
C14 N13 1.459(3) . ?
N11 C36 1.452(3) 3_666 ?
N12 C15 1.440(3) . ?
N13 C16 1.452(3) . ?
N14 C35 1.443(3) 3_666 ?
C15 H15A 0.9900 . ?
C15 H15B 0.9900 . ?
C15 N21 1.441(3) . ?
C16 H16A 0.9900 . ?
C16 H16B 0.9900 . ?
C16 N24 1.455(3) . ?
O21 C21 1.232(3) . ?
O22 C22 1.226(3) . ?
C21 N21 1.352(3) . ?
C21 N22 1.359(3) . ?
C22 N23 1.364(3) . ?
C22 N24 1.364(3) . ?
C23 H23 1.0000 . ?
C23 C24 1.549(3) . ?
C23 N21 1.442(3) . ?
C23 N24 1.448(3) . ?
C24 H24 1.0000 . ?
C24 N22 1.459(3) . ?
C24 N23 1.434(3) . ?
N22 C25 1.451(3) . ?
N23 C26 1.441(3) . ?
C25 H25A 0.9900 . ?
C25 H25B 0.9900 . ?
C25 N31 1.441(3) . ?
C26 H26A 0.9900 . ?
C26 H26B 0.9900 . ?
C26 N34 1.444(3) . ?
O31 C31 1.225(3) . ?
O32 C32 1.226(3) . ?
C31 N31 1.359(3) . ?
C31 N32 1.365(3) . ?
C32 N33 1.366(3) . ?
C32 N34 1.367(3) . ?
C33 H33 1.0000 . ?
C33 C34 1.548(3) . ?
C33 N31 1.452(3) . ?
C33 N34 1.440(3) . ?
C34 H34 1.0000 . ?
C34 N32 1.445(3) . ?
C34 N33 1.451(3) . ?
N32 C35 1.442(3) . ?
N33 C36 1.437(3) . ?
C35 H35A 0.9900 . ?
C35 H35B 0.9900 . ?
C36 H36A 0.9900 . ?
C36 H36B 0.9900 . ?
N1 O11N 1.265(2) . ?
N1 O12N 1.263(3) . ?
N1 O13N 1.229(2) . ?
N2 O21N 1.268(2) . ?
N2 O22N 1.240(3) . ?
N2 O23N 1.242(3) . ?
N3 O31N 1.250(3) . ?
N3 O32N 1.254(3) . ?
N3 O33N 1.246(3) . ?
N4 O41N 1.254(7) . ?
N4 O42N 1.228(7) . ?
N4 O43N 1.244(7) . ?
N5 O51N 1.249(7) . ?
N5 O52N 1.250(7) . ?
N5 O53N 1.218(7) . ?
O1W H11W 0.869(10) . ?
O1W H12W 0.869(10) . ?
O2W H21W 0.863(10) . ?
O2W H22W 0.864(10) . ?
O3W H31W 0.859(10) . ?
O3W H32W 0.860(10) . ?
